data_2235934
loop_
_publ_author_name
'Yu, Jian-Guang'
'Zhu, Hai-Xi'
'Qiu, Jiang-Kai'
'Wang, De-Cai'
'Xu, Hong'

_publ_section_title
;
 <i>N</i>-(2,4-Difluorophenyl)-5-methyl-1,2-oxazole-4-carboxamide
 hemihydrate
;
_journal_coeditor_code NK2167
_journal_issue 8
_journal_name_full 'Acta Crystallographica Section E'
_journal_page_first o2325
_journal_paper_doi 10.1107/S1600536812029431
_journal_volume 68
_journal_year 2012
_chemical_formula_iupac 'C11 H8 F2 N2 O2, 0.5H2 O'
_chemical_formula_moiety 'C11 H8 F2 N2 O2, 0.5(H2 O)'
_chemical_formula_sum 'C11 H9 F2 N2 O2.5'
_chemical_formula_weight 247.20
_chemical_name_systematic
;
<i>N</i>-(2,4-Difluorophenyl)-5-methyl-1,2-oxazole-4-carboxamide hemihydrate
;
_space_group_IT_number 15
_symmetry_cell_setting monoclinic
_symmetry_space_group_name_Hall '-C 2yc'
_symmetry_space_group_name_H-M 'C 1 2/c 1'
_atom_sites_solution_hydrogens geom
_atom_sites_solution_primary direct
_atom_sites_solution_secondary difmap
_audit_creation_method SHELXL-97
_cell_angle_alpha 90.00
_cell_angle_beta 120.06(3)
_cell_angle_gamma 90.00
_cell_formula_units_Z 8
_cell_length_a 15.182(3)
_cell_length_b 13.803(3)
_cell_length_c 12.159(2)
_cell_measurement_reflns_used 25
_cell_measurement_temperature 293(2)
_cell_measurement_theta_max 13
_cell_measurement_theta_min 9
_cell_volume 2205.3(10)
_computing_cell_refinement 'CAD-4 EXPRESS (Enraf--Nonius, 1994)'
_computing_data_collection 'CAD-4 EXPRESS (Enraf--Nonius, 1994)'
_computing_data_reduction 'XCAD4 (Harms & Wocadlo, 1995)'
_computing_molecular_graphics 'SHELXTL (Sheldrick, 2008)'
_computing_publication_material 'SHELXTL (Sheldrick, 2008)'
_computing_structure_refinement 'SHELXL97 (Sheldrick, 2008)'
_computing_structure_solution 'SHELXS97 (Sheldrick, 2008)'
_diffrn_ambient_temperature 293(2)
_diffrn_measured_fraction_theta_full 0.999
_diffrn_measured_fraction_theta_max 0.999
_diffrn_measurement_device_type 'Enraf--Nonius CAD-4'
_diffrn_measurement_method \w/2\q
_diffrn_radiation_monochromator graphite
_diffrn_radiation_source 'fine-focus sealed tube'
_diffrn_radiation_type MoK\a
_diffrn_radiation_wavelength 0.71073
_diffrn_reflns_av_R_equivalents 0.0503
_diffrn_reflns_av_sigmaI/netI 0.0257
_diffrn_reflns_limit_h_max 18
_diffrn_reflns_limit_h_min 0
_diffrn_reflns_limit_k_max 16
_diffrn_reflns_limit_k_min 0
_diffrn_reflns_limit_l_max 12
_diffrn_reflns_limit_l_min -14
_diffrn_reflns_number 2076
_diffrn_reflns_theta_full 25.20
_diffrn_reflns_theta_max 25.20
_diffrn_reflns_theta_min 2.14
_diffrn_standards_decay_% 1
_diffrn_standards_interval_count 200
_diffrn_standards_interval_time 2
_diffrn_standards_number 3
_exptl_absorpt_coefficient_mu 0.129
_exptl_absorpt_correction_T_max 0.9872
_exptl_absorpt_correction_T_min 0.9623
_exptl_absorpt_correction_type multi-scan
_exptl_absorpt_process_details '(North <i>et al.</i>, 1968)'
_exptl_crystal_colour white
_exptl_crystal_density_diffrn 1.489
_exptl_crystal_density_method 'not measured'
_exptl_crystal_description block
_exptl_crystal_F_000 1016
_exptl_crystal_size_max 0.30
_exptl_crystal_size_mid 0.20
_exptl_crystal_size_min 0.10
_refine_diff_density_max 0.276
_refine_diff_density_min -0.179
_refine_ls_extinction_coef 0.0247(19)
_refine_ls_extinction_expression Fc^*^=kFc[1+0.001xFc^2^\l^3^/sin(2\q)]^-1/4^
_refine_ls_extinction_method 'SHELXL97 (Sheldrick, 2008)'
_refine_ls_goodness_of_fit_ref 1.035
_refine_ls_hydrogen_treatment mixed
_refine_ls_matrix_type full
_refine_ls_number_parameters 168
_refine_ls_number_reflns 1997
_refine_ls_number_restraints 0
_refine_ls_restrained_S_all 1.035
_refine_ls_R_factor_all 0.0686
_refine_ls_R_factor_gt 0.0495
_refine_ls_shift/su_max 0.000
_refine_ls_shift/su_mean 0.000
_refine_ls_structure_factor_coef Fsqd
_refine_ls_weighting_details 'calc w=1/[\s^2^(Fo^2^)+(0.0600P)^2^+1.6000P] where P=(Fo^2^+2Fc^2^)/3'
_refine_ls_weighting_scheme calc
_refine_ls_wR_factor_gt 0.1167
_refine_ls_wR_factor_ref 0.1299
_reflns_number_gt 1486
_reflns_number_total 1997
_reflns_threshold_expression I>2\s(I)
_cod_data_source_file nk2167.cif
_cod_data_source_block I
_cod_original_cell_volume 2205.3(8)
_cod_original_sg_symbol_H-M 'C 2/c'
_cod_database_code 2235934
_cod_database_fobs_code 2235934

loop_
_symmetry_equiv_pos_as_xyz
'x, y, z'
'-x, y, -z+1/2'
'x+1/2, y+1/2, z'
'-x+1/2, y+1/2, -z+1/2'
'-x, -y, -z'
'x, -y, z-1/2'
'-x+1/2, -y+1/2, -z'
'x+1/2, -y+1/2, z-1/2'

loop_
_atom_site_type_symbol
_atom_site_label
_atom_site_fract_x
_atom_site_fract_y
_atom_site_fract_z
_atom_site_U_iso_or_equiv
_atom_site_adp_type
_atom_site_calc_flag
_atom_site_refinement_flags
_atom_site_occupancy
_atom_site_symmetry_multiplicity
_atom_site_disorder_assembly
_atom_site_disorder_group
O O1W 0.5000 0.52321(17) 0.2500 0.0620(7) Uani d S 1 2 A 4
H H1W 0.505(2) 0.564(2) 0.193(3) 0.093 Uiso d . 1 1 B 4
N N1 0.65863(15) 0.36286(13) 0.32726(18) 0.0484(5) Uani d . 1 1 C 4
H H1A 0.6314(18) 0.4180(19) 0.332(2) 0.058 Uiso d . 1 1 D 4
O O1 0.66094(13) 0.20060(11) 0.36060(16) 0.0611(5) Uani d . 1 1 C 4
F F1 0.88573(17) 0.40738(15) 0.0910(2) 0.1141(8) Uani d . 1 1 C 4
C C1 0.75004(19) 0.28877(17) 0.2259(2) 0.0584(6) Uani d . 1 1 C 4
H H1B 0.7336 0.2263 0.2381 0.070 Uiso calc R 1 1 C 4
F F2 0.71615(12) 0.53616(10) 0.28913(16) 0.0739(5) Uani d . 1 1 C 4
O O2 0.49066(13) 0.27282(12) 0.53567(16) 0.0615(5) Uani d . 1 1 C 4
N N2 0.51344(18) 0.37236(15) 0.5487(2) 0.0658(6) Uani d . 1 1 C 4
C C2 0.8072(2) 0.3024(2) 0.1673(3) 0.0720(8) Uani d . 1 1 C 4
H H2B 0.8293 0.2495 0.1403 0.086 Uiso calc R 1 1 C 4
C C3 0.8304(2) 0.3937(2) 0.1496(3) 0.0720(8) Uani d . 1 1 C 4
C C4 0.80009(19) 0.47406(19) 0.1878(2) 0.0649(7) Uani d . 1 1 C 4
H H4A 0.8162 0.5362 0.1742 0.078 Uiso calc R 1 1 C 4
C C5 0.74512(18) 0.45851(16) 0.2468(2) 0.0530(6) Uani d . 1 1 C 4
C C6 0.71701(16) 0.36750(15) 0.2668(2) 0.0461(5) Uani d . 1 1 C 4
C C7 0.63608(16) 0.28191(15) 0.37245(19) 0.0454(5) Uani d . 1 1 C 4
C C8 0.57905(16) 0.30012(15) 0.43950(19) 0.0450(5) Uani d . 1 1 C 4
C C9 0.56469(19) 0.38588(17) 0.4907(2) 0.0556(6) Uani d . 1 1 C 4
H H9A 0.5893 0.4460 0.4838 0.067 Uiso calc R 1 1 C 4
C C10 0.53140(17) 0.23129(16) 0.4714(2) 0.0492(6) Uani d . 1 1 C 4
C C11 0.5167(2) 0.12579(18) 0.4509(3) 0.0674(7) Uani d . 1 1 C 4
H H11A 0.4739 0.1028 0.4827 0.101 Uiso calc PR 0.48(6) 1 E 1
H H11B 0.5815 0.0938 0.4950 0.101 Uiso calc PR 0.48(6) 1 E 1
H H11C 0.4850 0.1121 0.3617 0.101 Uiso calc PR 0.48(6) 1 E 1
H H11D 0.5423 0.1049 0.3970 0.101 Uiso d PR 0.52(6) 1 E 2
H H11E 0.4454 0.1109 0.4112 0.101 Uiso d PR 0.52(6) 1 E 2
H H11F 0.5526 0.0929 0.5311 0.101 Uiso d PR 0.52(6) 1 E 2

loop_
_atom_site_aniso_label
_atom_site_aniso_U_11
_atom_site_aniso_U_22
_atom_site_aniso_U_33
_atom_site_aniso_U_12
_atom_site_aniso_U_13
_atom_site_aniso_U_23
O1W 0.0925(18) 0.0490(13) 0.0742(16) 0.000 0.0640(15) 0.000
N1 0.0634(12) 0.0366(9) 0.0596(11) 0.0022(8) 0.0415(10) 0.0026(8)
O1 0.0854(12) 0.0377(9) 0.0823(12) 0.0037(8) 0.0584(10) 0.0019(8)
F1 0.1517(18) 0.1052(14) 0.1635(19) 0.0058(12) 0.1374(17) 0.0148(13)
C1 0.0760(16) 0.0463(12) 0.0695(15) -0.0001(11) 0.0489(14) 0.0005(11)
F2 0.0977(11) 0.0427(8) 0.1108(12) -0.0031(7) 0.0743(10) -0.0029(7)
O2 0.0787(11) 0.0558(10) 0.0700(11) -0.0022(8) 0.0522(9) 0.0004(8)
N2 0.0953(16) 0.0509(12) 0.0720(14) -0.0040(11) 0.0574(14) -0.0064(10)
C2 0.092(2) 0.0656(17) 0.0854(18) 0.0076(14) 0.0646(17) 0.0003(14)
C3 0.0829(19) 0.0760(18) 0.0865(19) -0.0005(15) 0.0644(17) 0.0076(15)
C4 0.0736(17) 0.0581(15) 0.0808(18) -0.0062(13) 0.0518(15) 0.0070(13)
C5 0.0591(13) 0.0448(12) 0.0642(14) 0.0004(10) 0.0376(12) 0.0015(10)
C6 0.0505(12) 0.0457(12) 0.0474(12) 0.0001(10) 0.0283(11) 0.0022(9)
C7 0.0525(13) 0.0397(11) 0.0467(12) -0.0004(9) 0.0268(10) -0.0004(9)
C8 0.0548(13) 0.0427(12) 0.0415(11) -0.0009(9) 0.0270(10) 0.0009(9)
C9 0.0759(16) 0.0490(13) 0.0541(13) -0.0033(11) 0.0418(13) -0.0016(10)
C10 0.0572(13) 0.0459(13) 0.0509(12) 0.0001(10) 0.0318(11) 0.0007(10)
C11 0.0874(19) 0.0469(14) 0.0852(19) -0.0087(12) 0.0561(16) 0.0020(12)

loop_
_atom_type_symbol
_atom_type_description
_atom_type_scat_dispersion_real
_atom_type_scat_dispersion_imag
_atom_type_scat_source
C C 0.0033 0.0016 'International Tables Vol C Tables 4.2.6.8 and 6.1.1.4'
H H 0.0000 0.0000 'International Tables Vol C Tables 4.2.6.8 and 6.1.1.4'
N N 0.0061 0.0033 'International Tables Vol C Tables 4.2.6.8 and 6.1.1.4'
O O 0.0106 0.0060 'International Tables Vol C Tables 4.2.6.8 and 6.1.1.4'
F F 0.0171 0.0103 'International Tables Vol C Tables 4.2.6.8 and 6.1.1.4'

loop_
_geom_angle_atom_site_label_1
_geom_angle_atom_site_label_2
_geom_angle_atom_site_label_3
_geom_angle
C7 N1 C6 126.79(19)
C7 N1 H1A 117.3(16)
C6 N1 H1A 115.8(16)
C2 C1 C6 120.6(2)
C2 C1 H1B 119.7
C6 C1 H1B 119.7
C10 O2 N2 108.88(17)
C9 N2 O2 105.04(18)
C3 C2 C1 119.3(2)
C3 C2 H2B 120.4
C1 C2 H2B 120.4
C2 C3 F1 119.4(3)
C2 C3 C4 122.8(2)
F1 C3 C4 117.8(2)
C5 C4 C3 116.7(2)
C5 C4 H4A 121.6
C3 C4 H4A 121.6
F2 C5 C4 118.5(2)
F2 C5 C6 117.62(19)
C4 C5 C6 123.9(2)
C5 C6 C1 116.6(2)
C5 C6 N1 117.51(19)
C1 C6 N1 125.85(19)
O1 C7 N1 123.6(2)
O1 C7 C8 121.66(19)
N1 C7 C8 114.70(18)
C10 C8 C9 103.82(19)
C10 C8 C7 125.4(2)
C9 C8 C7 130.7(2)
N2 C9 C8 112.8(2)
N2 C9 H9A 123.6
C8 C9 H9A 123.6
O2 C10 C8 109.43(19)
O2 C10 C11 116.39(19)
C8 C10 C11 134.2(2)
H11D C11 H11E 109.5
H11D C11 H11F 109.5
H11E C11 H11F 109.5

loop_
_geom_bond_atom_site_label_1
_geom_bond_atom_site_label_2
_geom_bond_distance
O1W H1W 0.92(3)
N1 C7 1.362(3)
N1 C6 1.409(3)
N1 H1A 0.88(3)
O1 C7 1.215(2)
F1 C3 1.360(3)
C1 C2 1.384(3)
C1 C6 1.389(3)
C1 H1B 0.9300
F2 C5 1.354(3)
O2 C10 1.344(3)
O2 N2 1.406(3)
N2 C9 1.299(3)
C2 C3 1.355(4)
C2 H2B 0.9300
C3 C4 1.368(4)
C4 C5 1.363(3)
C4 H4A 0.9300
C5 C6 1.387(3)
C7 C8 1.478(3)
C8 C10 1.363(3)
C8 C9 1.404(3)
C9 H9A 0.9300
C10 C11 1.475(3)
C11 H11A 0.9600
C11 H11B 0.9600
C11 H11C 0.9600
C11 H11D 0.9600
C11 H11E 0.9600
C11 H11F 0.9600

loop_
_geom_hbond_atom_site_label_D
_geom_hbond_atom_site_label_H
_geom_hbond_atom_site_label_A
_geom_hbond_site_symmetry_A
_geom_hbond_distance_DH
_geom_hbond_distance_HA
_geom_hbond_distance_DA
_geom_hbond_angle_DHA
N1 H1A O1W . 0.88(3) 2.26(3) 3.052(3) 150(2)
O1W H1W N2 6_565 0.92(3) 2.03(3) 2.934(2) 167(3)

loop_
_geom_torsion_atom_site_label_1
_geom_torsion_atom_site_label_2
_geom_torsion_atom_site_label_3
_geom_torsion_atom_site_label_4
_geom_torsion
C10 O2 N2 C9 1.0(3)
C6 C1 C2 C3 -0.2(4)
C1 C2 C3 F1 -179.4(3)
C1 C2 C3 C4 0.3(5)
C2 C3 C4 C5 0.6(4)
F1 C3 C4 C5 -179.7(3)
C3 C4 C5 F2 178.2(2)
C3 C4 C5 C6 -1.6(4)
F2 C5 C6 C1 -178.2(2)
C4 C5 C6 C1 1.6(4)
F2 C5 C6 N1 1.3(3)
C4 C5 C6 N1 -178.9(2)
C2 C1 C6 C5 -0.7(4)
C2 C1 C6 N1 179.9(2)
C7 N1 C6 C5 -169.5(2)
C7 N1 C6 C1 9.9(4)
C6 N1 C7 O1 -3.4(4)
C6 N1 C7 C8 176.0(2)
O1 C7 C8 C10 -13.8(3)
N1 C7 C8 C10 166.8(2)
O1 C7 C8 C9 162.3(2)
N1 C7 C8 C9 -17.1(3)
O2 N2 C9 C8 -0.6(3)
C10 C8 C9 N2 0.0(3)
C7 C8 C9 N2 -176.8(2)
N2 O2 C10 C8 -1.0(3)
N2 O2 C10 C11 178.9(2)
C9 C8 C10 O2 0.6(2)
C7 C8 C10 O2 177.6(2)
C9 C8 C10 C11 -179.2(3)
C7 C8 C10 C11 -2.2(4)
